data_4075015
loop_
_publ_author_name
'Fern\'andez, Julio'
'Forni\'es, Juan'
'Gil, Bel\'en'
'G\'omez, Julio'
'Lalinde, Elena'
'Moreno, M. Teresa'

_publ_section_title
;
 Synthesis, Structures, and Luminescence Behavior of Mixed Metal Alkynyl
 Platinum&#x2212;Cadmium Complexes&#x00A7;
;
_journal_issue 9
_journal_name_full Organometallics
_journal_page_first 2274
_journal_paper_doi 10.1021/om051094u
_journal_volume 25
_journal_year 2006
_chemical_formula_sum 'C77 H68 Cd Cl2 F10 O3 P2 Pt'
_chemical_formula_weight 1671.64
_chemical_name_common 'Compound 2c.3Me2CO'
_chemical_name_systematic
;
 ?
;
_space_group_IT_number 15
_symmetry_cell_setting monoclinic
_symmetry_space_group_name_Hall '-C 2yc'
_symmetry_space_group_name_H-M 'C 1 2/c 1'
_atom_sites_solution_hydrogens geom
_atom_sites_solution_primary direct
_atom_sites_solution_secondary difmap
_cell_angle_alpha 90
_cell_angle_beta 98.3740(10)
_cell_angle_gamma 90
_cell_formula_units_Z 4
_cell_length_a 21.2846(3)
_cell_length_b 18.2625(3)
_cell_length_c 19.0400(3)
_cell_measurement_reflns_used 8885
_cell_measurement_temperature 223.0(10)
_cell_volume 7322.1(2)
_computing_cell_refinement 'HKL Scalepack (Otwinowski & Minor 1997)'
_computing_data_collection 'Collect (Nonius BV, 1997-2000)'
_computing_data_reduction 'HKL Denzo and Scalepack (Otwinowski & Minor 1997)'
_computing_structure_refinement 'SHELXL-97 (Sheldrick, 1997)'
_diffrn_ambient_temperature 223.0(10)
_diffrn_measured_fraction_theta_full 0.98
_diffrn_measured_fraction_theta_max 0.98
_diffrn_measurement_device '95mm CCD camera on \k-goniostat'
_diffrn_measurement_device_type KappaCCD
_diffrn_measurement_method CCD
_diffrn_orient_matrix_type 'by Nonius Collect from scalepack cell'
_diffrn_orient_matrix_UB_11 0.0176174
_diffrn_orient_matrix_UB_12 -0.0184348
_diffrn_orient_matrix_UB_13 -0.042587
_diffrn_orient_matrix_UB_21 0.0434811
_diffrn_orient_matrix_UB_22 -0.0012568
_diffrn_orient_matrix_UB_23 0.0281608
_diffrn_orient_matrix_UB_31 -0.007361
_diffrn_orient_matrix_UB_32 -0.0515452
_diffrn_orient_matrix_UB_33 0.0145443
_diffrn_radiation_monochromator graphite
_diffrn_radiation_type MoK\a
_diffrn_radiation_wavelength 0.71073
_diffrn_reflns_av_unetI/netI 0.0357
_diffrn_reflns_limit_h_max 27
_diffrn_reflns_limit_h_min 0
_diffrn_reflns_limit_k_max 24
_diffrn_reflns_limit_k_min 0
_diffrn_reflns_limit_l_max 24
_diffrn_reflns_limit_l_min -25
_diffrn_reflns_number 8788
_diffrn_reflns_theta_full 28.15
_diffrn_reflns_theta_max 28.15
_diffrn_reflns_theta_min 2.95
_exptl_absorpt_coefficient_mu 2.387
_exptl_absorpt_correction_type none
_exptl_crystal_colour colourless
_exptl_crystal_density_diffrn 1.516
_exptl_crystal_density_method 'not measured'
_exptl_crystal_description block
_exptl_crystal_F_000 3336
_exptl_crystal_size_max 0.4
_exptl_crystal_size_mid 0.4
_exptl_crystal_size_min 0.15
_refine_diff_density_max 1.065
_refine_diff_density_min -1.143
_refine_diff_density_rms 0.1
_refine_ls_extinction_method none
_refine_ls_goodness_of_fit_ref 1.048
_refine_ls_hydrogen_treatment constr
_refine_ls_matrix_type full
_refine_ls_number_parameters 440
_refine_ls_number_reflns 8788
_refine_ls_number_restraints 0
_refine_ls_restrained_S_all 1.048
_refine_ls_R_factor_all 0.0561
_refine_ls_R_factor_gt 0.0389
_refine_ls_shift/su_max 0.001
_refine_ls_shift/su_mean 0
_refine_ls_structure_factor_coef Fsqd
_refine_ls_weighting_details 'calc w=1/[\s^2^(Fo^2^)+(0.0421P)^2^+17.6411P] where P=(Fo^2^+2Fc^2^)/3'
_refine_ls_weighting_scheme calc
_refine_ls_wR_factor_gt 0.0827
_refine_ls_wR_factor_ref 0.09
_reflns_number_gt 7240
_reflns_number_total 8788
_reflns_threshold_expression >2sigma(I)
_cod_data_source_file om051094usi20051226_062846.cif
_cod_data_source_block complex2c.3Me2CO
_cod_depositor_comments
;
The following automatic conversions were performed:

'_symmetry_cell_setting' value 'Monoclinic' changed to 'monoclinic'
according to /home/saulius/struct/CIF-dictionaries/cif_core.dic
dictionary named 'cif_core.dic' version 2.4.1 from 2010-06-29.

Automatic conversion script
Id: cif_fix_values 1715 2011-07-08 13:25:40Z adriana 
;
_cod_original_sg_symbol_H-M 'C 2/c'
_cod_database_code 4075015

loop_
_symmetry_equiv_pos_as_xyz
'x, y, z'
'-x, y, -z+1/2'
'x+1/2, y+1/2, z'
'-x+1/2, y+1/2, -z+1/2'
'-x, -y, -z'
'x, -y, z-1/2'
'-x+1/2, -y+1/2, -z'
'x+1/2, -y+1/2, z-1/2'

loop_
_atom_site_label
_atom_site_type_symbol
_atom_site_fract_x
_atom_site_fract_y
_atom_site_fract_z
_atom_site_U_iso_or_equiv
_atom_site_adp_type
_atom_site_occupancy
_atom_site_symmetry_multiplicity
_atom_site_calc_flag
_atom_site_refinement_flags
Pt1 Pt 0.5 0.666789(10) 0.75 0.03104(7) Uani 1 2 d S
Cd1 Cd 0.5 0.847476(18) 0.75 0.03499(9) Uani 1 2 d S
Cl1 Cl 0.41338(5) 0.91361(5) 0.79084(6) 0.0532(3) Uani 1 1 d .
C1 C 0.53228(16) 0.74251(17) 0.8226(2) 0.0326(7) Uani 1 1 d .
C2 C 0.55491(17) 0.7892(2) 0.8648(2) 0.0382(8) Uani 1 1 d .
C3 C 0.58595(18) 0.83814(19) 0.9188(2) 0.0373(8) Uani 1 1 d .
C4 C 0.5533(2) 0.8952(2) 0.9460(2) 0.0520(10) Uani 1 1 d .
H4 H 0.5107 0.9029 0.9285 0.062 Uiso 1 1 calc R
C5 C 0.5831(2) 0.9404(3) 0.9983(3) 0.0577(11) Uani 1 1 d .
H5 H 0.5603 0.9785 1.0149 0.069 Uiso 1 1 calc R
C6 C 0.6463(2) 0.9305(3) 1.0270(2) 0.0547(11) Uani 1 1 d .
C7 C 0.6788(2) 0.8741(3) 0.9995(2) 0.0555(11) Uani 1 1 d .
H7 H 0.7213 0.8665 1.0176 0.067 Uiso 1 1 calc R
C8 C 0.64999(19) 0.8288(2) 0.9462(2) 0.0488(10) Uani 1 1 d .
H8 H 0.6734 0.7919 0.9285 0.059 Uiso 1 1 calc R
C9 C 0.6779(3) 0.9788(4) 1.0854(3) 0.0828(17) Uani 1 1 d .
H9A H 0.6462 1.004 1.1071 0.124 Uiso 1 1 calc R
H9B H 0.7043 1.0138 1.0661 0.124 Uiso 1 1 calc R
H9C H 0.7035 0.9494 1.1203 0.124 Uiso 1 1 calc R
C10 C 0.52581(18) 0.58735(18) 0.8248(2) 0.0359(8) Uani 1 1 d .
C11 C 0.5870(2) 0.5747(2) 0.8581(2) 0.0498(10) Uani 1 1 d .
C12 C 0.6037(2) 0.5217(3) 0.9098(3) 0.0618(12) Uani 1 1 d .
C13 C 0.5577(3) 0.4777(3) 0.9300(3) 0.0715(15) Uani 1 1 d .
C14 C 0.4964(3) 0.4879(3) 0.8993(3) 0.0668(14) Uani 1 1 d .
C15 C 0.4818(2) 0.5422(2) 0.8488(2) 0.0471(10) Uani 1 1 d .
C16 C 0.67011(19) 0.2603(2) 0.2467(2) 0.0445(9) Uani 1 1 d .
H16A H 0.6349 0.2935 0.2381 0.067 Uiso 1 1 calc R
H16B H 0.6979 0.2754 0.2884 0.067 Uiso 1 1 calc R
H16C H 0.6548 0.2118 0.2535 0.067 Uiso 1 1 calc R
C17 C 0.77758(17) 0.1976(2) 0.1879(2) 0.0395(8) Uani 1 1 d .
C18 C 0.7675(2) 0.1281(2) 0.2140(3) 0.0586(12) Uani 1 1 d .
H18 H 0.727 0.1141 0.2215 0.07 Uiso 1 1 calc R
C19 C 0.8175(3) 0.0798(3) 0.2286(3) 0.0716(15) Uani 1 1 d .
H19 H 0.8107 0.0334 0.2462 0.086 Uiso 1 1 calc R
C20 C 0.8771(2) 0.1001(3) 0.2172(3) 0.0666(13) Uani 1 1 d .
H20 H 0.9108 0.0676 0.2277 0.08 Uiso 1 1 calc R
C21 C 0.8873(2) 0.1674(3) 0.1907(4) 0.0809(18) Uani 1 1 d .
H21 H 0.9278 0.1805 0.1826 0.097 Uiso 1 1 calc R
C22 C 0.8378(2) 0.2165(3) 0.1757(3) 0.0646(14) Uani 1 1 d .
H22 H 0.8451 0.2625 0.1574 0.077 Uiso 1 1 calc R
C23 C 0.65907(17) 0.2367(2) 0.0945(2) 0.0381(8) Uani 1 1 d .
C24 C 0.59869(19) 0.2674(2) 0.0836(2) 0.0500(10) Uani 1 1 d .
H24 H 0.586 0.2984 0.1177 0.06 Uiso 1 1 calc R
C25 C 0.5580(2) 0.2522(3) 0.0231(3) 0.0593(12) Uani 1 1 d .
H25 H 0.5179 0.2734 0.0157 0.071 Uiso 1 1 calc R
C26 C 0.5759(2) 0.2059(3) -0.0269(3) 0.0719(15) Uani 1 1 d .
H26 H 0.5482 0.1962 -0.0682 0.086 Uiso 1 1 calc R
C27 C 0.6349(3) 0.1737(3) -0.0161(3) 0.0790(17) Uani 1 1 d .
H27 H 0.6464 0.1412 -0.0496 0.095 Uiso 1 1 calc R
C28 C 0.6771(2) 0.1894(3) 0.0442(2) 0.0576(11) Uani 1 1 d .
H28 H 0.7174 0.1684 0.051 0.069 Uiso 1 1 calc R
C29 C 0.74209(18) 0.3513(2) 0.1612(2) 0.0410(9) Uani 1 1 d .
C30 C 0.7257(2) 0.3906(2) 0.0996(2) 0.0496(10) Uani 1 1 d .
H30 H 0.6977 0.3709 0.0623 0.059 Uiso 1 1 calc R
C31 C 0.7513(2) 0.4597(2) 0.0932(3) 0.0596(12) Uani 1 1 d .
H31 H 0.7402 0.4862 0.0515 0.072 Uiso 1 1 calc R
C32 C 0.7924(2) 0.4894(3) 0.1474(3) 0.0625(12) Uani 1 1 d .
H32 H 0.8098 0.5355 0.1423 0.075 Uiso 1 1 calc R
C33 C 0.8081(2) 0.4514(3) 0.2092(3) 0.0660(13) Uani 1 1 d .
H33 H 0.8356 0.472 0.2464 0.079 Uiso 1 1 calc R
C34 C 0.7831(2) 0.3824(2) 0.2167(3) 0.0581(12) Uani 1 1 d .
H34 H 0.7938 0.3567 0.2589 0.07 Uiso 1 1 calc R
C35 C 0.8438(3) 0.2292(3) 0.3883(3) 0.0726(15) Uani 1 1 d .
C36 C 0.8377(4) 0.1659(4) 0.4329(6) 0.150(4) Uani 1 1 d .
H36A H 0.8634 0.1728 0.4782 0.224 Uiso 1 1 calc R
H36B H 0.8516 0.1229 0.4105 0.224 Uiso 1 1 calc R
H36C H 0.7941 0.1602 0.4394 0.224 Uiso 1 1 calc R
C37 C 0.9082(3) 0.2524(4) 0.3811(4) 0.105(2) Uani 1 1 d .
H37A H 0.9066 0.2879 0.3436 0.157 Uiso 1 1 calc R
H37B H 0.9325 0.2108 0.37 0.157 Uiso 1 1 calc R
H37C H 0.9279 0.2739 0.4249 0.157 Uiso 1 1 calc R
C100 C 0.5187(5) 1.0780(6) 0.8137(7) 0.187(6) Uani 1 1 d .
H10A H 0.5305 1.1115 0.8522 0.281 Uiso 1 1 calc R
H10B H 0.5542 1.0473 0.8081 0.281 Uiso 1 1 calc R
H10C H 0.4839 1.0482 0.8236 0.281 Uiso 1 1 calc R
C101 C 0.5 1.1181(7) 0.75 0.253(18) Uani 1 2 d S
F11 F 0.63570(11) 0.61441(16) 0.84106(17) 0.0748(9) Uani 1 1 d .
F12 F 0.66437(16) 0.5123(2) 0.9393(2) 0.1029(12) Uani 1 1 d .
F13 F 0.5728(2) 0.42534(19) 0.9790(2) 0.1127(14) Uani 1 1 d .
F14 F 0.4500(2) 0.44525(19) 0.9192(2) 0.1086(13) Uani 1 1 d .
F15 F 0.41889(13) 0.55016(16) 0.82201(16) 0.0725(8) Uani 1 1 d .
P1 P 0.71225(4) 0.26088(5) 0.17269(5) 0.0353(2) Uani 1 1 d .
O1 O 0.7975(2) 0.2612(3) 0.3588(3) 0.1173(19) Uani 1 1 d .
O2 O 0.5 1.1815(5) 0.75 0.52(2) Uani 1 2 d S

loop_
_atom_site_aniso_label
_atom_site_aniso_U_11
_atom_site_aniso_U_22
_atom_site_aniso_U_33
_atom_site_aniso_U_23
_atom_site_aniso_U_13
_atom_site_aniso_U_12
Pt1 0.02889(10) 0.02637(10) 0.03821(12) 0 0.00601(7) 0
Cd1 0.03243(18) 0.02797(18) 0.0438(2) 0 0.00311(16) 0
Cl1 0.0449(5) 0.0407(5) 0.0745(8) -0.0026(5) 0.0104(5) 0.0134(4)
C1 0.0327(17) 0.0266(16) 0.039(2) 0.0047(14) 0.0066(15) 0.0039(13)
C2 0.0390(19) 0.0330(18) 0.043(2) 0.0014(16) 0.0075(17) 0.0004(15)
C3 0.043(2) 0.0373(19) 0.0317(19) 0.0016(15) 0.0043(15) -0.0048(15)
C4 0.047(2) 0.050(2) 0.057(3) -0.013(2) -0.001(2) 0.0044(18)
C5 0.063(3) 0.051(2) 0.059(3) -0.015(2) 0.007(2) 0.004(2)
C6 0.064(3) 0.059(3) 0.043(2) -0.015(2) 0.012(2) -0.016(2)
C7 0.043(2) 0.077(3) 0.045(3) -0.011(2) 0.0015(19) -0.008(2)
C8 0.044(2) 0.059(3) 0.044(2) -0.010(2) 0.0072(18) 0.0009(19)
C9 0.080(4) 0.106(5) 0.062(3) -0.037(3) 0.007(3) -0.017(3)
C10 0.048(2) 0.0264(16) 0.034(2) 0.0012(14) 0.0077(16) -0.0008(15)
C11 0.052(2) 0.042(2) 0.056(3) 0.0120(19) 0.011(2) 0.0036(17)
C12 0.071(3) 0.060(3) 0.051(3) 0.013(2) 0.000(2) 0.013(2)
C13 0.118(5) 0.044(3) 0.053(3) 0.018(2) 0.013(3) 0.003(3)
C14 0.106(4) 0.043(2) 0.057(3) 0.006(2) 0.027(3) -0.026(3)
C15 0.055(2) 0.043(2) 0.044(2) -0.0038(18) 0.0115(19) -0.0142(18)
C16 0.040(2) 0.051(2) 0.044(2) -0.0058(18) 0.0104(17) -0.0003(17)
C17 0.0367(19) 0.0385(19) 0.043(2) -0.0053(16) 0.0066(16) 0.0018(15)
C18 0.053(3) 0.046(2) 0.080(3) 0.003(2) 0.016(2) 0.003(2)
C19 0.075(3) 0.048(3) 0.095(4) 0.010(3) 0.022(3) 0.013(2)
C20 0.060(3) 0.062(3) 0.077(4) 0.001(3) 0.010(3) 0.025(2)
C21 0.043(3) 0.072(3) 0.133(6) 0.010(3) 0.027(3) 0.015(2)
C22 0.048(3) 0.051(3) 0.101(4) 0.009(3) 0.033(3) 0.005(2)
C23 0.0351(18) 0.0383(19) 0.042(2) -0.0028(16) 0.0088(16) -0.0042(15)
C24 0.038(2) 0.059(3) 0.052(3) -0.012(2) 0.0056(19) -0.0023(18)
C25 0.039(2) 0.080(3) 0.057(3) -0.006(2) 0.002(2) 0.000(2)
C26 0.056(3) 0.104(4) 0.052(3) -0.020(3) -0.003(2) 0.000(3)
C27 0.074(4) 0.109(5) 0.054(3) -0.032(3) 0.006(3) 0.011(3)
C28 0.048(2) 0.071(3) 0.054(3) -0.016(2) 0.006(2) 0.009(2)
C29 0.0347(19) 0.0364(19) 0.052(3) -0.0028(16) 0.0073(17) 0.0000(14)
C30 0.044(2) 0.048(2) 0.056(3) -0.003(2) 0.0054(19) -0.0044(18)
C31 0.069(3) 0.049(2) 0.061(3) 0.011(2) 0.009(2) -0.003(2)
C32 0.066(3) 0.045(2) 0.078(4) -0.001(2) 0.014(3) -0.013(2)
C33 0.077(3) 0.048(3) 0.068(3) -0.006(2) -0.007(3) -0.020(2)
C34 0.066(3) 0.049(2) 0.056(3) 0.000(2) -0.005(2) -0.015(2)
C35 0.058(3) 0.077(4) 0.078(4) -0.014(3) -0.004(3) 0.001(3)
C36 0.126(7) 0.101(6) 0.247(12) 0.057(6) 0.112(8) 0.036(5)
C37 0.076(4) 0.148(7) 0.087(5) -0.004(4) 0.005(4) -0.029(4)
C100 0.120(7) 0.185(11) 0.258(15) -0.171(11) 0.031(8) -0.046(8)
C101 0.29(3) 0.049(6) 0.50(4) 0 0.33(3) 0
F11 0.0403(14) 0.084(2) 0.096(2) 0.0418(17) -0.0015(14) -0.0018(13)
F12 0.086(2) 0.114(3) 0.100(3) 0.049(2) -0.0127(19) 0.030(2)
F13 0.177(4) 0.073(2) 0.088(3) 0.0503(19) 0.019(2) 0.013(2)
F14 0.145(3) 0.083(2) 0.104(3) 0.026(2) 0.038(2) -0.052(2)
F15 0.0583(16) 0.0792(19) 0.082(2) 0.0026(16) 0.0162(15) -0.0291(14)
P1 0.0307(4) 0.0352(5) 0.0410(5) -0.0055(4) 0.0082(4) -0.0030(4)
O1 0.086(3) 0.115(4) 0.132(4) -0.020(3) -0.046(3) 0.017(3)
O2 0.79(4) 0.044(5) 0.92(5) 0 0.75(4) 0

loop_
_atom_type_symbol
_atom_type_description
_atom_type_scat_dispersion_real
_atom_type_scat_dispersion_imag
_atom_type_scat_source
C C 0.0033 0.0016 'International Tables Vol C Tables 4.2.6.8 and 6.1.1.4'
H H 0 0 'International Tables Vol C Tables 4.2.6.8 and 6.1.1.4'
Cd Cd -0.8075 1.2024 'International Tables Vol C Tables 4.2.6.8 and 6.1.1.4'
Cl Cl 0.1484 0.1585 'International Tables Vol C Tables 4.2.6.8 and 6.1.1.4'
F F 0.0171 0.0103 'International Tables Vol C Tables 4.2.6.8 and 6.1.1.4'
P P 0.1023 0.0942 'International Tables Vol C Tables 4.2.6.8 and 6.1.1.4'
Pt Pt -1.7033 8.3905 'International Tables Vol C Tables 4.2.6.8 and 6.1.1.4'
O O 0.0106 0.006 'International Tables Vol C Tables 4.2.6.8 and 6.1.1.4'

loop_
_geom_angle_atom_site_label_1
_geom_angle_atom_site_label_2
_geom_angle_atom_site_label_3
_geom_angle
_geom_angle_site_symmetry_1
_geom_angle_site_symmetry_3
C1 Pt1 C1 92.78(19) . 2_656
C1 Pt1 C10 175.54(14) . 2_656
C1 Pt1 C10 88.78(14) 2_656 2_656
C1 Pt1 C10 88.78(14) . .
C1 Pt1 C10 175.54(14) 2_656 .
C10 Pt1 C10 90.0(2) 2_656 .
C1 Pt1 Cd1 46.39(9) . .
C1 Pt1 Cd1 46.39(10) 2_656 .
C10 Pt1 Cd1 135.02(10) 2_656 .
C10 Pt1 Cd1 135.02(10) . .
C1 Cd1 C1 74.27(17) 2_656 .
C1 Cd1 Cl1 112.31(9) 2_656 2_656
C1 Cd1 Cl1 114.49(9) . 2_656
C1 Cd1 Cl1 114.49(9) 2_656 .
C1 Cd1 Cl1 112.31(9) . .
Cl1 Cd1 Cl1 120.25(5) 2_656 .
C1 Cd1 C2 28.31(12) 2_656 2_656
C1 Cd1 C2 102.52(12) . 2_656
Cl1 Cd1 C2 101.96(9) 2_656 2_656
Cl1 Cd1 C2 101.97(9) . 2_656
C1 Cd1 C2 102.52(12) 2_656 .
C1 Cd1 C2 28.31(12) . .
Cl1 Cd1 C2 101.97(9) 2_656 .
Cl1 Cd1 C2 101.96(9) . .
C2 Cd1 C2 130.81(17) 2_656 .
C1 Cd1 Pt1 37.13(9) 2_656 .
C1 Cd1 Pt1 37.13(9) . .
Cl1 Cd1 Pt1 119.87(3) 2_656 .
Cl1 Cd1 Pt1 119.87(3) . .
C2 Cd1 Pt1 65.41(8) 2_656 .
C2 Cd1 Pt1 65.41(8) . .
C2 C1 Pt1 176.3(3) . .
C2 C1 Cd1 82.8(2) . .
Pt1 C1 Cd1 96.48(14) . .
C1 C2 C3 173.7(4) . .
C1 C2 Cd1 68.9(2) . .
C3 C2 Cd1 117.1(2) . .
C4 C3 C8 117.7(4) . .
C4 C3 C2 121.7(4) . .
C8 C3 C2 120.7(3) . .
C5 C4 C3 121.0(4) . .
C5 C4 H4 119.5 . .
C3 C4 H4 119.5 . .
C4 C5 C6 121.7(4) . .
C4 C5 H5 119.1 . .
C6 C5 H5 119.1 . .
C7 C6 C5 117.1(4) . .
C7 C6 C9 121.5(5) . .
C5 C6 C9 121.4(4) . .
C8 C7 C6 122.0(4) . .
C8 C7 H7 119 . .
C6 C7 H7 119 . .
C7 C8 C3 120.4(4) . .
C7 C8 H8 119.8 . .
C3 C8 H8 119.8 . .
C6 C9 H9A 109.5 . .
C6 C9 H9B 109.5 . .
H9A C9 H9B 109.5 . .
C6 C9 H9C 109.5 . .
H9A C9 H9C 109.5 . .
H9B C9 H9C 109.5 . .
C15 C10 C11 112.9(4) . .
C15 C10 Pt1 121.9(3) . .
C11 C10 Pt1 125.2(3) . .
F11 C11 C10 120.5(3) . .
F11 C11 C12 115.0(4) . .
C10 C11 C12 124.6(4) . .
F12 C12 C13 119.5(4) . .
F12 C12 C11 121.1(5) . .
C13 C12 C11 119.4(5) . .
F13 C13 C14 120.8(5) . .
F13 C13 C12 120.5(6) . .
C14 C13 C12 118.7(4) . .
F14 C14 C13 119.6(5) . .
F14 C14 C15 120.5(5) . .
C13 C14 C15 119.9(4) . .
F15 C15 C10 119.3(4) . .
F15 C15 C14 116.3(4) . .
C10 C15 C14 124.4(4) . .
P1 C16 H16A 109.5 . .
P1 C16 H16B 109.5 . .
H16A C16 H16B 109.5 . .
P1 C16 H16C 109.5 . .
H16A C16 H16C 109.5 . .
H16B C16 H16C 109.5 . .
C22 C17 C18 118.9(4) . .
C22 C17 P1 121.8(3) . .
C18 C17 P1 119.2(3) . .
C19 C18 C17 120.1(4) . .
C19 C18 H18 120 . .
C17 C18 H18 120 . .
C20 C19 C18 120.0(5) . .
C20 C19 H19 120 . .
C18 C19 H19 120 . .
C21 C20 C19 120.4(4) . .
C21 C20 H20 119.8 . .
C19 C20 H20 119.8 . .
C20 C21 C22 120.4(5) . .
C20 C21 H21 119.8 . .
C22 C21 H21 119.8 . .
C17 C22 C21 120.1(5) . .
C17 C22 H22 119.9 . .
C21 C22 H22 119.9 . .
C28 C23 C24 119.5(4) . .
C28 C23 P1 121.6(3) . .
C24 C23 P1 118.9(3) . .
C25 C24 C23 120.2(4) . .
C25 C24 H24 119.9 . .
C23 C24 H24 119.9 . .
C24 C25 C26 120.3(4) . .
C24 C25 H25 119.8 . .
C26 C25 H25 119.8 . .
C25 C26 C27 120.1(5) . .
C25 C26 H26 119.9 . .
C27 C26 H26 119.9 . .
C26 C27 C28 120.4(5) . .
C26 C27 H27 119.8 . .
C28 C27 H27 119.8 . .
C27 C28 C23 119.4(4) . .
C27 C28 H28 120.3 . .
C23 C28 H28 120.3 . .
C30 C29 C34 119.2(4) . .
C30 C29 P1 122.3(3) . .
C34 C29 P1 118.5(3) . .
C29 C30 C31 119.7(4) . .
C29 C30 H30 120.2 . .
C31 C30 H30 120.2 . .
C32 C31 C30 120.9(5) . .
C32 C31 H31 119.6 . .
C30 C31 H31 119.6 . .
C33 C32 C31 119.9(4) . .
C33 C32 H32 120.1 . .
C31 C32 H32 120.1 . .
C32 C33 C34 120.2(5) . .
C32 C33 H33 119.9 . .
C34 C33 H33 119.9 . .
C33 C34 C29 120.2(4) . .
C33 C34 H34 119.9 . .
C29 C34 H34 119.9 . .
O1 C35 C36 121.3(7) . .
O1 C35 C37 121.9(7) . .
C36 C35 C37 116.8(6) . .
C35 C36 H36A 109.5 . .
C35 C36 H36B 109.5 . .
H36A C36 H36B 109.5 . .
C35 C36 H36C 109.5 . .
H36A C36 H36C 109.5 . .
H36B C36 H36C 109.5 . .
C35 C37 H37A 109.5 . .
C35 C37 H37B 109.5 . .
H37A C37 H37B 109.5 . .
C35 C37 H37C 109.5 . .
H37A C37 H37C 109.5 . .
H37B C37 H37C 109.5 . .
C101 C100 H10A 109.5 . .
C101 C100 H10B 109.5 . .
H10A C100 H10B 109.5 . .
C101 C100 H10C 109.5 . .
H10A C100 H10C 109.5 . .
H10B C100 H10C 109.5 . .
O2 C101 C100 121.0(6) . 2_656
O2 C101 C100 121.0(6) . .
C100 C101 C100 118.0(11) 2_656 .
C16 P1 C23 109.07(19) . .
C16 P1 C29 109.31(19) . .
C23 P1 C29 108.55(19) . .
C16 P1 C17 109.69(19) . .
C23 P1 C17 110.81(18) . .
C29 P1 C17 109.38(17) . .

loop_
_geom_bond_atom_site_label_1
_geom_bond_atom_site_label_2
_geom_bond_distance
_geom_bond_site_symmetry_2
Pt1 C1 2.005(4) .
Pt1 C1 2.005(4) 2_656
Pt1 C10 2.051(4) 2_656
Pt1 C10 2.051(4) .
Pt1 Cd1 3.2998(4) .
Cd1 C1 2.405(3) 2_656
Cd1 C1 2.405(3) .
Cd1 Cl1 2.4250(10) 2_656
Cd1 Cl1 2.4250(10) .
Cd1 C2 2.556(4) 2_656
Cd1 C2 2.556(4) .
C1 C2 1.222(5) .
C2 C3 1.446(5) .
C3 C4 1.394(5) .
C3 C8 1.397(6) .
C4 C5 1.374(6) .
C4 H4 0.93 .
C5 C6 1.387(6) .
C5 H5 0.93 .
C6 C7 1.385(6) .
C6 C9 1.500(6) .
C7 C8 1.381(6) .
C7 H7 0.93 .
C8 H8 0.93 .
C9 H9A 0.96 .
C9 H9B 0.96 .
C9 H9C 0.96 .
C10 C15 1.375(5) .
C10 C11 1.384(6) .
C11 F11 1.343(5) .
C11 C12 1.388(6) .
C12 F12 1.342(6) .
C12 C13 1.363(7) .
C13 F13 1.343(5) .
C13 C14 1.363(8) .
C14 F14 1.355(5) .
C14 C15 1.385(6) .
C15 F15 1.370(5) .
C16 P1 1.777(4) .
C16 H16A 0.96 .
C16 H16B 0.96 .
C16 H16C 0.96 .
C17 C22 1.378(6) .
C17 C18 1.391(6) .
C17 P1 1.799(4) .
C18 C19 1.378(6) .
C18 H18 0.93 .
C19 C20 1.368(7) .
C19 H19 0.93 .
C20 C21 1.358(7) .
C20 H20 0.93 .
C21 C22 1.382(7) .
C21 H21 0.93 .
C22 H22 0.93 .
C23 C28 1.385(6) .
C23 C24 1.390(6) .
C23 P1 1.789(4) .
C24 C25 1.366(6) .
C24 H24 0.93 .
C25 C26 1.368(7) .
C25 H25 0.93 .
C26 C27 1.373(7) .
C26 H26 0.93 .
C27 C28 1.382(7) .
C27 H27 0.93 .
C28 H28 0.93 .
C29 C30 1.376(6) .
C29 C34 1.390(6) .
C29 P1 1.795(4) .
C30 C31 1.386(6) .
C30 H30 0.93 .
C31 C32 1.365(7) .
C31 H31 0.93 .
C32 C33 1.365(7) .
C32 H32 0.93 .
C33 C34 1.383(6) .
C33 H33 0.93 .
C34 H34 0.93 .
C35 O1 1.211(7) .
C35 C36 1.450(9) .
C35 C37 1.462(8) .
C36 H36A 0.96 .
C36 H36B 0.96 .
C36 H36C 0.96 .
C37 H37A 0.96 .
C37 H37B 0.96 .
C37 H37C 0.96 .
C100 C101 1.422(14) .
C100 H10A 0.96 .
C100 H10B 0.96 .
C100 H10C 0.96 .
C101 O2 1.158(14) .
C101 C100 1.422(14) 2_656
